data_1562685
loop_
_publ_author_name
'Koo, Jin Young'
'Kwon, Taeyeon'
'Ahn, Yoolim'
'Choi, Hee Cheul'

_publ_section_title
;
 Phase Change-Driven Radical Population and Electrical Conductivity
 Increases of Organic Radical Crystals by Mild Heating
;
_journal_issue 20
_journal_name_full 'The Journal of Physical Chemistry C'
_journal_page_first 10991
_journal_page_last 10997
_journal_paper_doi 10.1021/acs.jpcc.0c10644
_journal_volume 125
_journal_year 2021
_chemical_formula_sum 'C12 H10 Cl1.19 N2 O0.4'
_chemical_formula_weight 230.69
_space_group_crystal_system monoclinic
_space_group_IT_number 12
_space_group_name_Hall '-C 2y'
_space_group_name_H-M_alt 'C 1 2/m 1'
_atom_sites_solution_hydrogens geom
_audit_creation_method SHELXL-2017/1
_cell_angle_alpha 90
_cell_angle_beta 102.511(4)
_cell_angle_gamma 90
_cell_formula_units_Z 8
_cell_length_a 7.0475(5)
_cell_length_b 27.970(2)
_cell_length_c 11.3860(8)
_cell_measurement_reflns_used 19474
_cell_measurement_temperature 298(2)
_cell_measurement_theta_max 35.57
_cell_measurement_theta_min 1.456
_cell_volume 2191.1(3)
_computing_cell_refinement 'APEX2 software Suite'
_computing_data_collection 'APEX2 software Suite'
_computing_data_reduction 'APEX2 software Suite'
_computing_structure_refinement 'SHELXL-2017/1 (Sheldrick, 2017)'
_computing_structure_solution 'SHELXT 2014/5 (Sheldrick, 2014)'
_diffrn_ambient_temperature 298(2)
_diffrn_measured_fraction_theta_full 1.000
_diffrn_measured_fraction_theta_max 0.982
_diffrn_measurement_device_type CCD
_diffrn_measurement_method 'Omega and phi scan'
_diffrn_radiation_source 'fine-focus sealed tube'
_diffrn_radiation_type MoK\a
_diffrn_radiation_wavelength 0.71073
_diffrn_reflns_av_R_equivalents 0.0529
_diffrn_reflns_av_unetI/netI 0.1189
_diffrn_reflns_Laue_measured_fraction_full 1.000
_diffrn_reflns_Laue_measured_fraction_max 0.982
_diffrn_reflns_limit_h_max 10
_diffrn_reflns_limit_h_min -11
_diffrn_reflns_limit_k_max 45
_diffrn_reflns_limit_k_min -45
_diffrn_reflns_limit_l_max 18
_diffrn_reflns_limit_l_min -18
_diffrn_reflns_number 19474
_diffrn_reflns_point_group_measured_fraction_full 1.000
_diffrn_reflns_point_group_measured_fraction_max 0.982
_diffrn_reflns_theta_full 25.242
_diffrn_reflns_theta_max 35.574
_diffrn_reflns_theta_min 1.456
_exptl_absorpt_coefficient_mu 0.361
_exptl_crystal_colour Black
_exptl_crystal_density_diffrn 1.399
_exptl_crystal_description Needle
_exptl_crystal_F_000 955
_exptl_crystal_size_max 0.070
_exptl_crystal_size_mid 0.050
_exptl_crystal_size_min 0.040
_refine_diff_density_max 0.664
_refine_diff_density_min -1.043
_refine_diff_density_rms 0.078
_refine_ls_extinction_method none
_refine_ls_goodness_of_fit_ref 1.049
_refine_ls_hydrogen_treatment constr
_refine_ls_matrix_type full
_refine_ls_number_parameters 152
_refine_ls_number_reflns 5036
_refine_ls_number_restraints 0
_refine_ls_restrained_S_all 1.049
_refine_ls_R_factor_all 0.1509
_refine_ls_R_factor_gt 0.0795
_refine_ls_shift/su_max 0.000
_refine_ls_shift/su_mean 0.000
_refine_ls_structure_factor_coef Fsqd
_refine_ls_weighting_details 'w=1/[\s^2^(Fo^2^)+(0.1034P)^2^+0.8670P] where P=(Fo^2^+2Fc^2^)/3'
_refine_ls_weighting_scheme calc
_refine_ls_wR_factor_gt 0.2307
_refine_ls_wR_factor_ref 0.2963
_reflns_Friedel_coverage 0.000
_reflns_number_gt 2230
_reflns_number_total 5036
_reflns_threshold_expression 'I > 2\s(I)'
_cod_data_source_file jp0c10644_si_002.cif
_cod_data_source_block H2PNZ_298K
_cod_depositor_comments 'Adding full bibliography for 1562684--1562685.cif.'
_cod_original_sg_symbol_H-M 'C 2/m'
_cod_original_formula_sum 'C12 H10 Cl1.19 N2 O0.40'
_cod_database_code 1562685
_shelx_shelxl_version_number 2017/1
_shelx_space_group_comment
;
The symmetry employed for this shelxl refinement is uniquely defined
by the following loop, which should always be used as a source of
symmetry information in preference to the above space-group names.
They are only intended as comments.
;
_shelx_estimated_absorpt_t_min 0.975
_shelx_estimated_absorpt_t_max 0.986

loop_
_space_group_symop_operation_xyz
'x, y, z'
'-x, y, -z'
'x+1/2, y+1/2, z'
'-x+1/2, y+1/2, -z'
'-x, -y, -z'
'x, -y, z'
'-x+1/2, -y+1/2, -z'
'x+1/2, -y+1/2, z'

loop_
_atom_site_label
_atom_site_type_symbol
_atom_site_fract_x
_atom_site_fract_y
_atom_site_fract_z
_atom_site_U_iso_or_equiv
_atom_site_adp_type
_atom_site_occupancy
_atom_site_site_symmetry_order
_atom_site_calc_flag
_atom_site_refinement_flags_posn
_atom_site_refinement_flags_adp
_atom_site_refinement_flags_occupancy
_atom_site_disorder_assembly
_atom_site_disorder_group
Cl01 Cl 0.18935(13) 0.500000 0.86382(6) 0.0507(3) Uani 1 2 d S T P . .
O1W O 0.3789(5) 0.500000 0.1478(3) 0.0649(9) Uani 0.8 2 d S T P . .
Cl02 Cl 0.42438(18) 0.75230(3) 0.36113(9) 0.0695(5) Uani 0.687(3) 1 d . . P . .
N003 N 0.2395(3) 0.500000 0.60140(18) 0.0327(5) Uani 1 2 d S T P . .
H003 H 0.229583 0.499999 0.675356 0.039 Uiso 1 2 calc R U P . .
N004 N 0.2775(3) 0.500000 0.36816(18) 0.0321(5) Uani 1 2 d S T P . .
H004 H 0.290703 0.500000 0.294827 0.039 Uiso 1 2 calc R U P . .
N5 N 0.4809(3) 0.75157(6) 0.1166(2) 0.0467(5) Uani 1 1 d . . . . .
H5 H 0.469332 0.751530 0.190289 0.056 Uiso 1 1 calc R U . . .
C006 C 0.2673(2) 0.45713(6) 0.42465(15) 0.0297(4) Uani 1 1 d . . . . .
C007 C 0.2471(3) 0.45713(6) 0.54544(15) 0.0298(4) Uani 1 1 d . . . . .
C008 C 0.2331(3) 0.41380(7) 0.60450(18) 0.0384(4) Uani 1 1 d . . . . .
H008 H 0.218001 0.413622 0.683636 0.046 Uiso 1 1 calc R U . . .
C009 C 0.2756(3) 0.41353(7) 0.36558(18) 0.0399(4) Uani 1 1 d . . . . .
H009 H 0.288968 0.413092 0.286091 0.048 Uiso 1 1 calc R U . . .
C00B C 0.4903(3) 0.70882(7) 0.0603(2) 0.0426(5) Uani 1 1 d . . . . .
C00C C 0.4893(3) 0.79457(7) 0.0601(2) 0.0464(5) Uani 1 1 d . . . . .
C00D C 0.2640(3) 0.37146(8) 0.4256(2) 0.0468(5) Uani 1 1 d . . . . .
H00D H 0.270878 0.342503 0.386576 0.056 Uiso 1 1 calc R U . . .
C00E C 0.2420(3) 0.37162(8) 0.5446(2) 0.0462(5) Uani 1 1 d . . . . .
H00E H 0.233174 0.342764 0.583637 0.055 Uiso 1 1 calc R U . . .
C00F C 0.4811(3) 0.66525(8) 0.1199(2) 0.0491(6) Uani 1 1 d . . . . .
H00F H 0.468928 0.664829 0.199569 0.059 Uiso 1 1 calc R U . . .
C00G C 0.4766(3) 0.83804(8) 0.1191(3) 0.0536(6) Uani 1 1 d . . . . .
H00G H 0.461077 0.838304 0.198181 0.064 Uiso 1 1 calc R U . . .
C00H C 0.4871(4) 0.88022(8) 0.0593(3) 0.0610(8) Uani 1 1 d . . . . .
H00H H 0.477008 0.909116 0.097899 0.073 Uiso 1 1 calc R U . . .
C00I C 0.4903(4) 0.62318(8) 0.0589(3) 0.0565(7) Uani 1 1 d . . . . .
H00I H 0.483432 0.594222 0.097927 0.068 Uiso 1 1 calc R U . . .

loop_
_atom_site_aniso_label
_atom_site_aniso_U_11
_atom_site_aniso_U_22
_atom_site_aniso_U_33
_atom_site_aniso_U_23
_atom_site_aniso_U_13
_atom_site_aniso_U_12
Cl01 0.0757(6) 0.0491(5) 0.0318(4) 0.000 0.0217(4) 0.000
O1W 0.0434(16) 0.114(3) 0.0367(15) 0.000 0.0083(12) 0.000
Cl02 0.1108(11) 0.0628(7) 0.0419(6) 0.0001(4) 0.0321(6) 0.0018(5)
N003 0.0458(12) 0.0346(11) 0.0205(8) 0.000 0.0134(8) 0.000
N004 0.0401(12) 0.0375(11) 0.0216(9) 0.000 0.0128(8) 0.000
N5 0.0464(12) 0.0349(10) 0.0553(13) -0.0006(7) 0.0031(9) 0.0012(6)
C006 0.0308(8) 0.0333(8) 0.0265(8) -0.0012(6) 0.0097(7) -0.0010(6)
C007 0.0318(9) 0.0347(9) 0.0243(7) 0.0013(6) 0.0093(6) -0.0019(6)
C008 0.0420(11) 0.0402(10) 0.0344(9) 0.0072(7) 0.0110(8) -0.0049(8)
C009 0.0450(11) 0.0414(10) 0.0362(9) -0.0094(8) 0.0150(8) -0.0030(8)
C00B 0.0324(10) 0.0322(10) 0.0609(14) 0.0001(8) 0.0051(9) 0.0005(7)
C00C 0.0365(11) 0.0325(10) 0.0634(14) -0.0027(9) -0.0041(10) 0.0001(7)
C00D 0.0514(13) 0.0339(10) 0.0555(14) -0.0101(9) 0.0124(11) -0.0052(8)
C00E 0.0483(12) 0.0364(10) 0.0534(13) 0.0060(9) 0.0101(10) -0.0072(8)
C00F 0.0432(12) 0.0394(11) 0.0657(15) 0.0077(10) 0.0144(11) -0.0010(8)
C00G 0.0485(13) 0.0372(11) 0.0690(17) -0.0092(11) -0.0004(12) 0.0033(9)
C00H 0.0514(14) 0.0334(11) 0.089(2) -0.0075(11) -0.0053(15) 0.0023(9)
C00I 0.0502(14) 0.0348(11) 0.087(2) 0.0078(11) 0.0211(14) 0.0004(9)

loop_
_atom_type_symbol
_atom_type_description
_atom_type_scat_dispersion_real
_atom_type_scat_dispersion_imag
_atom_type_scat_source
C C 0.0034 0.0017 'International Tables Vol C Tables 4.2.6.8 and 6.1.1.4'
H H 0.0000 0.0000 'International Tables Vol C Tables 4.2.6.8 and 6.1.1.4'
Cl Cl 0.1507 0.1611 'International Tables Vol C Tables 4.2.6.8 and 6.1.1.4'
N N 0.0066 0.0034 'International Tables Vol C Tables 4.2.6.8 and 6.1.1.4'
O O 0.0114 0.0062 'International Tables Vol C Tables 4.2.6.8 and 6.1.1.4'

loop_
_geom_angle_atom_site_label_1
_geom_angle_atom_site_label_2
_geom_angle_atom_site_label_3
_geom_angle
_geom_angle_site_symmetry_1
_geom_angle_site_symmetry_3
_geom_angle_publ_flag
C007 N003 C007 123.03(19) . 6_565 ?
C006 N004 C006 122.2(2) 6_565 . ?
C00B N5 C00C 122.4(2) . . ?
N004 C006 C009 121.66(16) . . ?
N004 C006 C007 118.92(15) . . ?
C009 C006 C007 119.42(16) . . ?
N003 C007 C008 121.52(16) . . ?
N003 C007 C006 118.48(15) . . ?
C008 C007 C006 120.00(16) . . ?
C00E C008 C007 119.37(18) . . ?
C00D C009 C006 119.64(18) . . ?
N5 C00B C00F 121.4(2) . . ?
N5 C00B C00B 118.86(13) . 2_655 ?
C00F C00B C00B 119.70(14) . 2_655 ?
N5 C00C C00G 121.5(2) . . ?
N5 C00C C00C 118.70(13) . 2_655 ?
C00G C00C C00C 119.80(15) . 2_655 ?
C009 C00D C00E 120.76(18) . . ?
C008 C00E C00D 120.80(18) . . ?
C00I C00F C00B 119.2(2) . . ?
C00H C00G C00C 119.5(3) . . ?
C00G C00H C00H 120.70(16) . 2_655 ?
C00F C00I C00I 121.14(15) . 2_655 ?

loop_
_geom_bond_atom_site_label_1
_geom_bond_atom_site_label_2
_geom_bond_distance
_geom_bond_site_symmetry_2
_geom_bond_publ_flag
N003 C007 1.3644(19) . ?
N003 C007 1.3644(19) 6_565 ?
N004 C006 1.3699(19) 6_565 ?
N004 C006 1.3699(19) . ?
N5 C00B 1.365(3) . ?
N5 C00C 1.371(3) . ?
C006 C009 1.400(2) . ?
C006 C007 1.413(2) . ?
C007 C008 1.400(2) . ?
C008 C00E 1.371(3) . ?
C009 C00D 1.372(3) . ?
C00B C00F 1.403(3) . ?
C00B C00B 1.409(4) 2_655 ?
C00C C00G 1.401(3) . ?
C00C C00C 1.410(5) 2_655 ?
C00D C00E 1.397(3) . ?
C00F C00I 1.375(3) . ?
C00G C00H 1.372(4) . ?
C00H C00H 1.401(6) 2_655 ?
C00I C00I 1.378(5) 2_655 ?

loop_
_geom_torsion_atom_site_label_1
_geom_torsion_atom_site_label_2
_geom_torsion_atom_site_label_3
_geom_torsion_atom_site_label_4
_geom_torsion
_geom_torsion_site_symmetry_1
_geom_torsion_site_symmetry_2
_geom_torsion_site_symmetry_3
_geom_torsion_site_symmetry_4
_geom_torsion_publ_flag
C006 N004 C006 C009 179.25(15) 6_565 . . . ?
C006 N004 C006 C007 -0.5(4) 6_565 . . . ?
C007 N003 C007 C008 -178.06(15) 6_565 . . . ?
C007 N003 C007 C006 1.2(4) 6_565 . . . ?
N004 C006 C007 N003 -0.4(3) . . . . ?
C009 C006 C007 N003 179.91(18) . . . . ?
N004 C006 C007 C008 178.95(18) . . . . ?
C009 C006 C007 C008 -0.8(3) . . . . ?
N003 C007 C008 C00E -179.8(2) . . . . ?
C006 C007 C008 C00E 0.9(3) . . . . ?
N004 C006 C009 C00D -179.7(2) . . . . ?
C007 C006 C009 C00D 0.0(3) . . . . ?
C00C N5 C00B C00F -179.89(19) . . . . ?
C00C N5 C00B C00B 0.1(4) . . . 2_655 ?
C00B N5 C00C C00G 179.06(19) . . . . ?
C00B N5 C00C C00C -0.8(4) . . . 2_655 ?
C006 C009 C00D C00E 0.7(3) . . . . ?
C007 C008 C00E C00D -0.2(3) . . . . ?
C009 C00D C00E C008 -0.6(4) . . . . ?
N5 C00B C00F C00I 179.7(2) . . . . ?
C00B C00B C00F C00I -0.3(4) 2_655 . . . ?
N5 C00C C00G C00H 179.5(2) . . . . ?
C00C C00C C00G C00H -0.7(4) 2_655 . . . ?
C00C C00G C00H C00H -0.8(4) . . . 2_655 ?
C00B C00F C00I C00I 0.4(4) . . . 2_655 ?
